data_7003646
loop_
_publ_author_name
'Janzen, Daron E.'
'VanDerveer, Donald G.'
'Mehne, Larry F.'
'da Silva Filho, Dem\'etrio A.'
'Br\'edas, Jean-Luc'
'Grant, Gregory J.'

_publ_section_title
;
 Cyclometallated Pt(ii) and Pd(ii) complexes with a trithiacrown ligand
;
_journal_issue 14
_journal_name_full 'Dalton Transactions'
_journal_page_first 1872
_journal_page_last 1882
_journal_paper_doi 10.1039/b717910c
_journal_year 2008
_chemical_formula_moiety 'C19 H20 N Pd S3, F6 P'
_chemical_formula_sum 'C19 H20 F6 N P Pd S3'
_chemical_formula_weight 609.91
_chemical_name_systematic
;
?
;
_space_group_IT_number 2
_symmetry_cell_setting triclinic
_symmetry_space_group_name_Hall '-P 1'
_symmetry_space_group_name_H-M 'P -1'
_atom_sites_solution_hydrogens geom
_atom_sites_solution_primary direct
_atom_sites_solution_secondary difmap
_audit_creation_method SHELXL-97
_cell_angle_alpha 91.67(3)
_cell_angle_beta 101.17(3)
_cell_angle_gamma 96.64(3)
_cell_formula_units_Z 2
_cell_length_a 6.7612(14)
_cell_length_b 10.211(2)
_cell_length_c 15.738(3)
_cell_measurement_reflns_used 5164
_cell_measurement_temperature 163(2)
_cell_measurement_theta_max 26.0212
_cell_measurement_theta_min 2.6417
_cell_volume 1057.3(4)
_computing_structure_refinement 'SHELXL-97 (Sheldrick, 1997)'
_computing_structure_solution 'SHELXS-97 (Sheldrick, 1990)'
_diffrn_ambient_temperature 163(2)
_diffrn_detector_area_resol_mean 14.6199
_diffrn_measured_fraction_theta_full 0.985
_diffrn_measured_fraction_theta_max 0.985
_diffrn_measurement_device_type CCD
_diffrn_measurement_method 'omega scans'
_diffrn_radiation_monochromator graphite
_diffrn_radiation_source 'sealed tube'
_diffrn_radiation_type MoK\a
_diffrn_radiation_wavelength 0.71073
_diffrn_reflns_av_R_equivalents 0.0213
_diffrn_reflns_av_sigmaI/netI 0.0218
_diffrn_reflns_limit_h_max 7
_diffrn_reflns_limit_h_min -8
_diffrn_reflns_limit_k_max 12
_diffrn_reflns_limit_k_min -11
_diffrn_reflns_limit_l_max 18
_diffrn_reflns_limit_l_min -18
_diffrn_reflns_number 9072
_diffrn_reflns_theta_full 25.05
_diffrn_reflns_theta_max 25.05
_diffrn_reflns_theta_min 2.64
_exptl_absorpt_coefficient_mu 1.310
_exptl_absorpt_correction_T_max 0.9495
_exptl_absorpt_correction_T_min 0.6027
_exptl_absorpt_correction_type multi-scan
_exptl_absorpt_process_details 'REQAB, subroutine of CrystalClear, Rigaku/MSC, The Woodlands, TX, 1999.'
_exptl_crystal_colour yellow
_exptl_crystal_density_diffrn 1.916
_exptl_crystal_density_method 'not measured'
_exptl_crystal_description plate
_exptl_crystal_F_000 608
_exptl_crystal_size_max 0.43
_exptl_crystal_size_mid 0.26
_exptl_crystal_size_min 0.04
_refine_diff_density_max 1.036
_refine_diff_density_min -0.486
_refine_diff_density_rms 0.085
_refine_ls_extinction_method none
_refine_ls_goodness_of_fit_ref 1.053
_refine_ls_hydrogen_treatment constr
_refine_ls_matrix_type full
_refine_ls_number_parameters 287
_refine_ls_number_reflns 3684
_refine_ls_number_restraints 1
_refine_ls_restrained_S_all 1.053
_refine_ls_R_factor_all 0.0345
_refine_ls_R_factor_gt 0.0307
_refine_ls_shift/su_max 0.000
_refine_ls_shift/su_mean 0.000
_refine_ls_structure_factor_coef Fsqd
_refine_ls_weighting_details 'calc w=1/[\s^2^(Fo^2^)+(0.0423P)^2^+1.9070P] where P=(Fo^2^+2Fc^2^)/3'
_refine_ls_weighting_scheme calc
_refine_ls_wR_factor_gt 0.0769
_refine_ls_wR_factor_ref 0.0792
_reflns_number_gt 3422
_reflns_number_total 3684
_reflns_threshold_expression >2sigma(I)
_cod_data_source_file b717910c.txt
_cod_data_source_block pd9s3bqz
_cod_database_code 7003646

loop_
_symmetry_equiv_pos_as_xyz
'x, y, z'
'-x, -y, -z'

loop_
_atom_site_label
_atom_site_type_symbol
_atom_site_fract_x
_atom_site_fract_y
_atom_site_fract_z
_atom_site_U_iso_or_equiv
_atom_site_adp_type
_atom_site_occupancy
_atom_site_symmetry_multiplicity
_atom_site_calc_flag
_atom_site_refinement_flags
_atom_site_disorder_assembly
_atom_site_disorder_group
Pd1 Pd 0.84038(3) 0.27954(2) 0.226119(14) 0.01856(10) Uani 1 1 d . A .
S1 S 0.88248(14) 0.34223(9) 0.37543(5) 0.0280(2) Uani 1 1 d . . .
S2 S 0.89588(12) 0.07227(8) 0.26328(5) 0.02207(18) Uani 1 1 d . . .
S3 S 1.29682(13) 0.32407(9) 0.27028(6) 0.0319(2) Uani 1 1 d . . .
P1 P 0.46392(14) 0.78606(9) 0.38156(6) 0.0286(2) Uani 1 1 d . . .
F5 F 0.3931(4) 0.6907(2) 0.45121(15) 0.0494(6) Uani 1 1 d . . .
F4 F 0.5304(4) 0.8834(3) 0.31219(18) 0.0569(7) Uani 1 1 d . . .
N1 N 0.7932(4) 0.4631(3) 0.17769(18) 0.0210(5) Uani 1 1 d . . .
C4 C 1.3221(5) 0.1507(4) 0.2735(3) 0.0361(9) Uani 1 1 d . A .
H4A H 1.4358 0.1342 0.2450 0.043 Uiso 1 1 calc R . .
H4B H 1.3610 0.1295 0.3350 0.043 Uiso 1 1 calc R . .
C5 C 1.3099(7) 0.3654(5) 0.3880(3) 0.0317(12) Uani 0.832(9) 1 d PD A 1
H5A H 1.3220 0.2834 0.4197 0.038 Uiso 0.832(9) 1 calc PR A 1
H5B H 1.4353 0.4266 0.4100 0.038 Uiso 0.832(9) 1 calc PR A 1
C6 C 1.1321(7) 0.4271(6) 0.4095(3) 0.0319(12) Uani 0.832(9) 1 d PD A 1
H6A H 1.1336 0.5150 0.3844 0.038 Uiso 0.832(9) 1 calc PR A 1
H6B H 1.1565 0.4423 0.4733 0.038 Uiso 0.832(9) 1 calc PR A 1
C5A C 1.326(4) 0.405(3) 0.3578(17) 0.0317(12) Uani 0.168(9) 1 d PD A 2
H5C H 1.4669 0.4001 0.3889 0.038 Uiso 0.168(9) 1 calc PR A 2
H5D H 1.3163 0.4979 0.3442 0.038 Uiso 0.168(9) 1 calc PR A 2
C6A C 1.189(4) 0.371(3) 0.4206(14) 0.0319(12) Uani 0.168(9) 1 d PD A 2
H6C H 1.2179 0.4419 0.4668 0.038 Uiso 0.168(9) 1 calc PR A 2
H6D H 1.2283 0.2890 0.4482 0.038 Uiso 0.168(9) 1 calc PR A 2
F3 F 0.6629(6) 0.7196(4) 0.3855(2) 0.0926(13) Uani 1 1 d . . .
F2 F 0.2702(6) 0.8570(5) 0.3809(3) 0.1142(18) Uani 1 1 d . . .
F1 F 0.5865(6) 0.8826(3) 0.4595(2) 0.0801(11) Uani 1 1 d . . .
F6 F 0.3471(8) 0.6882(4) 0.30603(19) 0.1193(19) Uani 1 1 d . . .
C14 C 0.7610(5) 0.5765(3) 0.0433(2) 0.0253(7) Uani 1 1 d . . .
C19 C 0.7725(5) 0.4619(3) 0.0896(2) 0.0203(6) Uani 1 1 d . A .
C7 C 0.7783(4) 0.2244(3) 0.0983(2) 0.0197(6) Uani 1 1 d . . .
C10 C 0.7118(5) 0.1976(4) -0.0843(2) 0.0274(7) Uani 1 1 d . A .
H10A H 0.6936 0.1870 -0.1456 0.033 Uiso 1 1 calc R . .
C18 C 0.7619(4) 0.3355(3) 0.0467(2) 0.0196(6) Uani 1 1 d . A .
C11 C 0.7320(5) 0.3256(3) -0.0440(2) 0.0233(7) Uani 1 1 d . . .
C2 C 0.9663(6) 0.0780(4) 0.3817(2) 0.0310(8) Uani 1 1 d . A .
H2A H 0.9222 -0.0090 0.4025 0.037 Uiso 1 1 calc R . .
H2B H 1.1160 0.0954 0.3994 0.037 Uiso 1 1 calc R . .
C8 C 0.7527(5) 0.1022(3) 0.0559(2) 0.0252(7) Uani 1 1 d . A .
H8A H 0.7582 0.0253 0.0885 0.030 Uiso 1 1 calc R . .
C15 C 0.7705(5) 0.6959(3) 0.0912(3) 0.0316(8) Uani 1 1 d . A .
H15A H 0.7656 0.7765 0.0627 0.038 Uiso 1 1 calc R . .
C3 C 1.1362(5) 0.0546(4) 0.2314(3) 0.0329(8) Uani 1 1 d . A .
H3A H 1.1682 -0.0360 0.2435 0.039 Uiso 1 1 calc R . .
H3B H 1.1164 0.0624 0.1678 0.039 Uiso 1 1 calc R . .
C13 C 0.7379(5) 0.5628(4) -0.0487(2) 0.0292(8) Uani 1 1 d . A .
H13A H 0.7326 0.6396 -0.0813 0.035 Uiso 1 1 calc R . .
C9 C 0.7185(5) 0.0899(4) -0.0354(2) 0.0296(7) Uani 1 1 d . . .
H9A H 0.6996 0.0044 -0.0634 0.036 Uiso 1 1 calc R A .
C12 C 0.7232(5) 0.4441(4) -0.0907(2) 0.0276(7) Uani 1 1 d . A .
H12A H 0.7070 0.4388 -0.1521 0.033 Uiso 1 1 calc R . .
C1 C 0.8716(6) 0.1837(4) 0.4239(2) 0.0314(8) Uani 1 1 d . A .
H1A H 0.9406 0.1970 0.4856 0.038 Uiso 1 1 calc R . .
H1B H 0.7274 0.1508 0.4225 0.038 Uiso 1 1 calc R . .
C17 C 0.7979(5) 0.5773(3) 0.2209(2) 0.0298(8) Uani 1 1 d . A .
H17A H 0.8091 0.5783 0.2820 0.036 Uiso 1 1 calc R . .
C16 C 0.7869(6) 0.6956(4) 0.1795(3) 0.0341(8) Uani 1 1 d . . .
H16A H 0.7906 0.7759 0.2122 0.041 Uiso 1 1 calc R A .

loop_
_atom_site_aniso_label
_atom_site_aniso_U_11
_atom_site_aniso_U_22
_atom_site_aniso_U_33
_atom_site_aniso_U_23
_atom_site_aniso_U_13
_atom_site_aniso_U_12
Pd1 0.02047(14) 0.01932(14) 0.01665(14) 0.00095(9) 0.00475(9) 0.00377(9)
S1 0.0357(5) 0.0300(4) 0.0203(4) -0.0012(3) 0.0100(3) 0.0047(4)
S2 0.0232(4) 0.0211(4) 0.0219(4) 0.0036(3) 0.0046(3) 0.0018(3)
S3 0.0231(4) 0.0369(5) 0.0368(5) 0.0155(4) 0.0077(4) 0.0015(4)
P1 0.0324(5) 0.0309(5) 0.0224(4) 0.0041(4) 0.0059(4) 0.0016(4)
F5 0.0639(16) 0.0477(14) 0.0311(12) 0.0120(10) 0.0062(11) -0.0125(12)
F4 0.0549(16) 0.0685(18) 0.0547(16) 0.0325(14) 0.0247(13) 0.0082(13)
N1 0.0151(13) 0.0233(14) 0.0250(14) 0.0015(11) 0.0047(10) 0.0029(10)
C4 0.0201(17) 0.040(2) 0.052(2) 0.0102(18) 0.0104(16) 0.0101(15)
C5 0.026(2) 0.039(3) 0.027(3) 0.007(2) 0.000(2) -0.0022(19)
C6 0.029(2) 0.034(3) 0.027(2) -0.001(2) -0.0019(18) -0.004(2)
C5A 0.026(2) 0.039(3) 0.027(3) 0.007(2) 0.000(2) -0.0022(19)
C6A 0.029(2) 0.034(3) 0.027(2) -0.001(2) -0.0019(18) -0.004(2)
F3 0.098(3) 0.133(3) 0.075(2) 0.040(2) 0.043(2) 0.082(3)
F2 0.090(3) 0.185(4) 0.112(3) 0.103(3) 0.068(2) 0.093(3)
F1 0.120(3) 0.0552(18) 0.0534(17) -0.0140(14) 0.0165(18) -0.0323(18)
F6 0.173(4) 0.121(3) 0.0282(15) -0.0116(17) -0.005(2) -0.084(3)
C14 0.0146(15) 0.0258(17) 0.0368(19) 0.0078(14) 0.0061(13) 0.0048(12)
C19 0.0132(14) 0.0229(16) 0.0256(16) 0.0018(13) 0.0060(12) 0.0017(12)
C7 0.0143(14) 0.0224(15) 0.0222(15) 0.0016(12) 0.0035(12) 0.0016(12)
C10 0.0277(18) 0.039(2) 0.0177(15) -0.0025(14) 0.0062(13) 0.0089(15)
C18 0.0122(14) 0.0254(16) 0.0220(15) 0.0014(13) 0.0035(11) 0.0048(12)
C11 0.0147(15) 0.0345(18) 0.0221(16) 0.0037(13) 0.0058(12) 0.0054(13)
C2 0.040(2) 0.0297(18) 0.0223(17) 0.0066(14) 0.0047(15) 0.0004(15)
C8 0.0273(17) 0.0233(16) 0.0240(16) -0.0007(13) 0.0043(13) 0.0010(13)
C15 0.0244(18) 0.0202(17) 0.052(2) 0.0109(15) 0.0096(16) 0.0046(13)
C3 0.0273(18) 0.036(2) 0.039(2) 0.0019(16) 0.0099(15) 0.0127(15)
C13 0.0217(17) 0.036(2) 0.0323(18) 0.0169(15) 0.0080(14) 0.0062(14)
C9 0.0278(18) 0.0325(18) 0.0277(18) -0.0090(14) 0.0057(14) 0.0031(14)
C12 0.0187(16) 0.041(2) 0.0246(17) 0.0098(15) 0.0047(13) 0.0073(14)
C1 0.036(2) 0.038(2) 0.0209(16) 0.0055(14) 0.0101(14) 0.0007(16)
C17 0.0334(19) 0.0241(17) 0.0315(18) -0.0059(14) 0.0044(15) 0.0073(14)
C16 0.035(2) 0.0220(17) 0.044(2) -0.0055(15) 0.0070(16) 0.0035(15)

loop_
_atom_type_symbol
_atom_type_description
_atom_type_scat_dispersion_real
_atom_type_scat_dispersion_imag
_atom_type_scat_source
C C 0.0033 0.0016 'International Tables Vol C Tables 4.2.6.8 and 6.1.1.4'
H H 0.0000 0.0000 'International Tables Vol C Tables 4.2.6.8 and 6.1.1.4'
N N 0.0061 0.0033 'International Tables Vol C Tables 4.2.6.8 and 6.1.1.4'
F F 0.0171 0.0103 'International Tables Vol C Tables 4.2.6.8 and 6.1.1.4'
P P 0.1023 0.0942 'International Tables Vol C Tables 4.2.6.8 and 6.1.1.4'
S S 0.1246 0.1234 'International Tables Vol C Tables 4.2.6.8 and 6.1.1.4'
Pd Pd -0.9988 1.0072 'International Tables Vol C Tables 4.2.6.8 and 6.1.1.4'

loop_
_geom_angle_atom_site_label_1
_geom_angle_atom_site_label_2
_geom_angle_atom_site_label_3
_geom_angle
_geom_angle_site_symmetry_1
_geom_angle_site_symmetry_3
_geom_angle_publ_flag
C7 Pd1 N1 81.91(12) . . ?
C7 Pd1 S2 91.75(10) . . ?
N1 Pd1 S2 173.37(8) . . ?
C7 Pd1 S1 175.05(9) . . ?
N1 Pd1 S1 97.54(8) . . ?
S2 Pd1 S1 88.94(4) . . ?
C6 S1 C1 108.7(2) . . ?
C1 S1 C6A 89.3(8) . . ?
C6 S1 Pd1 107.56(15) . . ?
C1 S1 Pd1 101.88(12) . . ?
C6A S1 Pd1 105.2(7) . . ?
C3 S2 C2 102.19(18) . . ?
C3 S2 Pd1 103.01(13) . . ?
C2 S2 Pd1 106.58(13) . . ?
C5A S3 C4 117.9(11) . . ?
C4 S3 C5 100.2(2) . . ?
F6 P1 F2 90.9(3) . . ?
F6 P1 F3 91.6(3) . . ?
F2 P1 F3 177.5(3) . . ?
F6 P1 F1 178.4(3) . . ?
F2 P1 F1 90.4(3) . . ?
F3 P1 F1 87.1(2) . . ?
F6 P1 F4 89.28(18) . . ?
F2 P1 F4 89.93(17) . . ?
F3 P1 F4 90.00(18) . . ?
F1 P1 F4 91.57(17) . . ?
F6 P1 F5 90.92(16) . . ?
F2 P1 F5 88.72(17) . . ?
F3 P1 F5 91.34(18) . . ?
F1 P1 F5 88.26(15) . . ?
F4 P1 F5 178.64(16) . . ?
C17 N1 C19 118.7(3) . . ?
C17 N1 Pd1 128.8(2) . . ?
C19 N1 Pd1 112.3(2) . . ?
C3 C4 S3 117.1(3) . . ?
C3 C4 H4A 108.0 . . ?
S3 C4 H4A 108.0 . . ?
C3 C4 H4B 108.0 . . ?
S3 C4 H4B 108.0 . . ?
H4A C4 H4B 107.3 . . ?
C6 C5 S3 115.7(3) . . ?
C6 C5 H5A 108.4 . . ?
S3 C5 H5A 108.4 . . ?
C6 C5 H5B 108.4 . . ?
S3 C5 H5B 108.4 . . ?
H5A C5 H5B 107.4 . . ?
C5 C6 S1 119.1(4) . . ?
C5 C6 H6A 107.5 . . ?
S1 C6 H6A 107.5 . . ?
C5 C6 H6B 107.5 . . ?
S1 C6 H6B 107.5 . . ?
H6A C6 H6B 107.0 . . ?
C6A C5A S3 121(2) . . ?
C6A C5A H5C 107.2 . . ?
S3 C5A H5C 107.2 . . ?
C6A C5A H5D 107.2 . . ?
S3 C5A H5D 107.2 . . ?
H5C C5A H5D 106.8 . . ?
C5A C6A S1 118.7(17) . . ?
C5A C6A H6C 107.6 . . ?
S1 C6A H6C 107.6 . . ?
C5A C6A H6D 107.6 . . ?
S1 C6A H6D 107.6 . . ?
H6C C6A H6D 107.1 . . ?
C19 C14 C15 117.1(3) . . ?
C19 C14 C13 117.7(3) . . ?
C15 C14 C13 125.3(3) . . ?
N1 C19 C14 122.7(3) . . ?
N1 C19 C18 115.9(3) . . ?
C14 C19 C18 121.4(3) . . ?
C8 C7 C18 117.5(3) . . ?
C8 C7 Pd1 131.4(2) . . ?
C18 C7 Pd1 111.1(2) . . ?
C9 C10 C11 120.1(3) . . ?
C9 C10 H10A 119.9 . . ?
C11 C10 H10A 119.9 . . ?
C11 C18 C7 122.7(3) . . ?
C11 C18 C19 119.2(3) . . ?
C7 C18 C19 118.1(3) . . ?
C18 C11 C10 117.4(3) . . ?
C18 C11 C12 118.9(3) . . ?
C10 C11 C12 123.7(3) . . ?
C1 C2 S2 112.3(3) . . ?
C1 C2 H2A 109.1 . . ?
S2 C2 H2A 109.1 . . ?
C1 C2 H2B 109.1 . . ?
S2 C2 H2B 109.1 . . ?
H2A C2 H2B 107.9 . . ?
C7 C8 C9 120.6(3) . . ?
C7 C8 H8A 119.7 . . ?
C9 C8 H8A 119.7 . . ?
C16 C15 C14 119.7(3) . . ?
C16 C15 H15A 120.1 . . ?
C14 C15 H15A 120.1 . . ?
C4 C3 S2 118.1(3) . . ?
C4 C3 H3A 107.8 . . ?
S2 C3 H3A 107.8 . . ?
C4 C3 H3B 107.8 . . ?
S2 C3 H3B 107.8 . . ?
H3A C3 H3B 107.1 . . ?
C12 C13 C14 122.0(3) . . ?
C12 C13 H13A 119.0 . . ?
C14 C13 H13A 119.0 . . ?
C10 C9 C8 121.5(3) . . ?
C10 C9 H9A 119.2 . . ?
C8 C9 H9A 119.2 . . ?
C13 C12 C11 120.9(3) . . ?
C13 C12 H12A 119.6 . . ?
C11 C12 H12A 119.6 . . ?
C2 C1 S1 115.7(2) . . ?
C2 C1 H1A 108.3 . . ?
S1 C1 H1A 108.3 . . ?
C2 C1 H1B 108.3 . . ?
S1 C1 H1B 108.3 . . ?
H1A C1 H1B 107.4 . . ?
N1 C17 C16 122.1(3) . . ?
N1 C17 H17A 119.0 . . ?
C16 C17 H17A 119.0 . . ?
C15 C16 C17 119.7(3) . . ?
C15 C16 H16A 120.1 . . ?
C17 C16 H16A 120.1 . . ?

loop_
_geom_bond_atom_site_label_1
_geom_bond_atom_site_label_2
_geom_bond_distance
_geom_bond_site_symmetry_2
_geom_bond_publ_flag
Pd1 C7 2.023(3) . ?
Pd1 N1 2.080(3) . ?
Pd1 S2 2.2657(10) . ?
Pd1 S1 2.3714(10) . ?
S1 C6 1.781(4) . ?
S1 C1 1.809(4) . ?
S1 C6A 2.04(3) . ?
S2 C3 1.817(4) . ?
S2 C2 1.829(3) . ?
S3 C5A 1.55(3) . ?
S3 C4 1.799(4) . ?
S3 C5 1.871(5) . ?
P1 F6 1.556(3) . ?
P1 F2 1.567(3) . ?
P1 F3 1.567(3) . ?
P1 F1 1.584(3) . ?
P1 F4 1.591(2) . ?
P1 F5 1.593(2) . ?
N1 C17 1.326(4) . ?
N1 C19 1.365(4) . ?
C4 C3 1.528(5) . ?
C4 H4A 0.9900 . ?
C4 H4B 0.9900 . ?
C5 C6 1.509(7) . ?
C5 H5A 0.9900 . ?
C5 H5B 0.9900 . ?
C6 H6A 0.9900 . ?
C6 H6B 0.9900 . ?
C5A C6A 1.502(18) . ?
C5A H5C 0.9900 . ?
C5A H5D 0.9900 . ?
C6A H6C 0.9900 . ?
C6A H6D 0.9900 . ?
C14 C19 1.399(5) . ?
C14 C15 1.403(5) . ?
C14 C13 1.427(5) . ?
C19 C18 1.427(4) . ?
C7 C8 1.373(5) . ?
C7 C18 1.416(5) . ?
C10 C9 1.361(5) . ?
C10 C11 1.416(5) . ?
C10 H10A 0.9500 . ?
C18 C11 1.402(4) . ?
C11 C12 1.436(5) . ?
C2 C1 1.517(5) . ?
C2 H2A 0.9900 . ?
C2 H2B 0.9900 . ?
C8 C9 1.410(5) . ?
C8 H8A 0.9500 . ?
C15 C16 1.372(6) . ?
C15 H15A 0.9500 . ?
C3 H3A 0.9900 . ?
C3 H3B 0.9900 . ?
C13 C12 1.348(5) . ?
C13 H13A 0.9500 . ?
C9 H9A 0.9500 . ?
C12 H12A 0.9500 . ?
C1 H1A 0.9900 . ?
C1 H1B 0.9900 . ?
C17 C16 1.393(5) . ?
C17 H17A 0.9500 . ?
C16 H16A 0.9500 . ?

loop_
_geom_torsion_atom_site_label_1
_geom_torsion_atom_site_label_2
_geom_torsion_atom_site_label_3
_geom_torsion_atom_site_label_4
_geom_torsion
_geom_torsion_site_symmetry_1
_geom_torsion_site_symmetry_2
_geom_torsion_site_symmetry_3
_geom_torsion_site_symmetry_4
_geom_torsion_publ_flag
N1 Pd1 S1 C6 -77.4(2) . . . . ?
S2 Pd1 S1 C6 101.2(2) . . . . ?
N1 Pd1 S1 C1 168.43(15) . . . . ?
S2 Pd1 S1 C1 -12.96(13) . . . . ?
N1 Pd1 S1 C6A -99.0(9) . . . . ?
S2 Pd1 S1 C6A 79.6(9) . . . . ?
C7 Pd1 S2 C3 71.70(16) . . . . ?
S1 Pd1 S2 C3 -113.20(13) . . . . ?
C7 Pd1 S2 C2 178.86(15) . . . . ?
S1 Pd1 S2 C2 -6.04(13) . . . . ?
C7 Pd1 N1 C17 178.1(3) . . . . ?
S1 Pd1 N1 C17 3.0(3) . . . . ?
C7 Pd1 N1 C19 -8.0(2) . . . . ?
S1 Pd1 N1 C19 177.01(19) . . . . ?
C5A S3 C4 C3 119.0(10) . . . . ?
C5 S3 C4 C3 111.7(3) . . . . ?
C5A S3 C5 C6 76(3) . . . . ?
C4 S3 C5 C6 -123.8(4) . . . . ?
S3 C5 C6 S1 56.4(6) . . . . ?
C1 S1 C6 C5 59.8(5) . . . . ?
C6A S1 C6 C5 36.9(18) . . . . ?
Pd1 S1 C6 C5 -49.7(5) . . . . ?
C4 S3 C5A C6A -61(3) . . . . ?
C5 S3 C5A C6A -38(2) . . . . ?
S3 C5A C6A S1 -48(4) . . . . ?
C6 S1 C6A C5A -75(3) . . . . ?
C1 S1 C6A C5A 127(2) . . . . ?
Pd1 S1 C6A C5A 25(3) . . . . ?
C17 N1 C19 C14 1.6(5) . . . . ?
Pd1 N1 C19 C14 -173.1(2) . . . . ?
C17 N1 C19 C18 -178.0(3) . . . . ?
Pd1 N1 C19 C18 7.3(3) . . . . ?
C15 C14 C19 N1 -0.4(5) . . . . ?
C13 C14 C19 N1 -179.5(3) . . . . ?
C15 C14 C19 C18 179.3(3) . . . . ?
C13 C14 C19 C18 0.1(5) . . . . ?
N1 Pd1 C7 C8 -173.7(3) . . . . ?
S2 Pd1 C7 C8 8.2(3) . . . . ?
N1 Pd1 C7 C18 6.9(2) . . . . ?
S2 Pd1 C7 C18 -171.1(2) . . . . ?
C8 C7 C18 C11 -3.5(5) . . . . ?
Pd1 C7 C18 C11 176.0(2) . . . . ?
C8 C7 C18 C19 175.3(3) . . . . ?
Pd1 C7 C18 C19 -5.3(3) . . . . ?
N1 C19 C18 C11 177.3(3) . . . . ?
C14 C19 C18 C11 -2.3(4) . . . . ?
N1 C19 C18 C7 -1.5(4) . . . . ?
C14 C19 C18 C7 178.9(3) . . . . ?
C7 C18 C11 C10 1.9(5) . . . . ?
C19 C18 C11 C10 -176.8(3) . . . . ?
C7 C18 C11 C12 -178.1(3) . . . . ?
C19 C18 C11 C12 3.1(4) . . . . ?
C9 C10 C11 C18 1.0(5) . . . . ?
C9 C10 C11 C12 -178.9(3) . . . . ?
C3 S2 C2 C1 136.7(3) . . . . ?
Pd1 S2 C2 C1 29.0(3) . . . . ?
C18 C7 C8 C9 2.1(5) . . . . ?
Pd1 C7 C8 C9 -177.2(3) . . . . ?
C19 C14 C15 C16 -1.1(5) . . . . ?
C13 C14 C15 C16 178.0(3) . . . . ?
S3 C4 C3 S2 -52.0(4) . . . . ?
C2 S2 C3 C4 -50.4(3) . . . . ?
Pd1 S2 C3 C4 60.1(3) . . . . ?
C19 C14 C13 C12 1.3(5) . . . . ?
C15 C14 C13 C12 -177.8(3) . . . . ?
C11 C10 C9 C8 -2.4(5) . . . . ?
C7 C8 C9 C10 0.7(5) . . . . ?
C14 C13 C12 C11 -0.5(5) . . . . ?
C18 C11 C12 C13 -1.8(5) . . . . ?
C10 C11 C12 C13 178.1(3) . . . . ?
S2 C2 C1 S1 -44.4(3) . . . . ?
C6 S1 C1 C2 -77.6(3) . . . . ?
C6A S1 C1 C2 -69.7(8) . . . . ?
Pd1 S1 C1 C2 35.7(3) . . . . ?
C19 N1 C17 C16 -1.4(5) . . . . ?
Pd1 N1 C17 C16 172.2(3) . . . . ?
C14 C15 C16 C17 1.3(6) . . . . ?
N1 C17 C16 C15 0.0(6) . . . . ?
